data_4508502
loop_
_publ_author_name
'Hu, Fei-Long'
'Wu, Wei'
'Liang, Peng'
'Gu, Yun-Qiong'
'Zhu, Li-Gang'
'Wei, Han'
'Lang, Jian-Ping'

_publ_section_title
;
 Construction of Entangled Coordination Polymers Based on M2+Ions,
 4,4&#x2032;-{[1,2-Phenylenebis(methylene)]bis(oxy)}dibenzoate and
 Different N-Donor Ligands
;
_journal_issue 11
_journal_name_full 'Crystal Growth &amp; Design'
_journal_page_first 5050
_journal_paper_doi 10.1021/cg401212s
_journal_volume 13
_journal_year 2013
_chemical_formula_sum 'C44 H33.33 N2.67 O10.67 Zn2'
_chemical_formula_weight 900.81
_chemical_name_systematic
; 
 ? 
;
_space_group_IT_number 14
_symmetry_cell_setting monoclinic
_symmetry_space_group_name_Hall '-P 2ybc'
_symmetry_space_group_name_H-M 'P 1 21/c 1'
_atom_sites_solution_hydrogens geom
_atom_sites_solution_primary direct
_atom_sites_solution_secondary difmap
_audit_creation_method SHELXL-97
_cell_angle_alpha 90.00
_cell_angle_beta 110.072(4)
_cell_angle_gamma 90.00
_cell_formula_units_Z 3
_cell_length_a 13.475(5)
_cell_length_b 12.797(5)
_cell_length_c 17.276(6)
_cell_measurement_reflns_used 5605
_cell_measurement_temperature 296(2)
_cell_measurement_theta_max 27.58
_cell_measurement_theta_min 2.30
_cell_volume 2798.1(18)
_computing_cell_refinement 'Bruker SMART'
_computing_data_collection 'Bruker SMART'
_computing_data_reduction 'Bruker SHELXTL'
_computing_molecular_graphics 'Bruker SHELXTL'
_computing_publication_material 'Bruker SHELXTL'
_computing_structure_refinement 'SHELXL-97 (Sheldrick, 1997)'
_computing_structure_solution 'SHELXS-97 (Sheldrick, 1990)'
_diffrn_ambient_temperature 296(2)
_diffrn_measured_fraction_theta_full 0.999
_diffrn_measured_fraction_theta_max 0.999
_diffrn_measurement_device_type 'CCD area detector'
_diffrn_measurement_method 'phi and omega scans'
_diffrn_radiation_monochromator graphite
_diffrn_radiation_source 'fine-focus sealed tube'
_diffrn_radiation_type MoK\a
_diffrn_radiation_wavelength 0.71073
_diffrn_reflns_av_R_equivalents 0.0308
_diffrn_reflns_av_sigmaI/netI 0.0327
_diffrn_reflns_limit_h_max 16
_diffrn_reflns_limit_h_min -16
_diffrn_reflns_limit_k_max 15
_diffrn_reflns_limit_k_min -9
_diffrn_reflns_limit_l_max 20
_diffrn_reflns_limit_l_min -19
_diffrn_reflns_number 15480
_diffrn_reflns_theta_full 25.01
_diffrn_reflns_theta_max 25.01
_diffrn_reflns_theta_min 1.61
_exptl_absorpt_coefficient_mu 1.356
_exptl_absorpt_correction_T_max 0.7732
_exptl_absorpt_correction_T_min 0.7639
_exptl_absorpt_correction_type multi-scan
_exptl_absorpt_process_details sadabs
_exptl_crystal_colour colorless
_exptl_crystal_density_diffrn 1.604
_exptl_crystal_density_method 'not measured'
_exptl_crystal_description block
_exptl_crystal_F_000 1384
_exptl_crystal_size_max 0.21
_exptl_crystal_size_mid 0.20
_exptl_crystal_size_min 0.20
_refine_diff_density_max 0.236
_refine_diff_density_min -0.401
_refine_diff_density_rms 0.054
_refine_ls_extinction_method none
_refine_ls_goodness_of_fit_ref 1.028
_refine_ls_hydrogen_treatment constr
_refine_ls_matrix_type full
_refine_ls_number_parameters 403
_refine_ls_number_reflns 4935
_refine_ls_number_restraints 0
_refine_ls_restrained_S_all 1.028
_refine_ls_R_factor_all 0.0399
_refine_ls_R_factor_gt 0.0298
_refine_ls_shift/su_max 0.001
_refine_ls_shift/su_mean 0.000
_refine_ls_structure_factor_coef Fsqd
_refine_ls_weighting_details 'calc w=1/[\s^2^(Fo^2^)+(0.0386P)^2^+1.4821P] where P=(Fo^2^+2Fc^2^)/3'
_refine_ls_weighting_scheme calc
_refine_ls_wR_factor_gt 0.0751
_refine_ls_wR_factor_ref 0.0803
_reflns_number_gt 4125
_reflns_number_total 4935
_reflns_threshold_expression >2sigma(I)
_cod_data_source_file cg401212s_si_002.cif
_cod_data_source_block 4
_cod_original_cell_volume 2798.2(17)
_cod_original_sg_symbol_H-M p21/c
_cod_database_code 4508502

loop_
_symmetry_equiv_pos_as_xyz
'x, y, z'
'-x, y+1/2, -z+1/2'
'-x, -y, -z'
'x, -y-1/2, z-1/2'

loop_
_atom_site_label
_atom_site_type_symbol
_atom_site_fract_x
_atom_site_fract_y
_atom_site_fract_z
_atom_site_U_iso_or_equiv
_atom_site_adp_type
_atom_site_occupancy
_atom_site_symmetry_multiplicity
_atom_site_calc_flag
_atom_site_refinement_flags
Zn1 Zn 0.15231(2) 0.35763(2) 0.184659(16) 0.02873(10) Uani 1 1 d .
Zn2 Zn 0.0000 0.5000 0.0000 0.02697(11) Uani 1 2 d S
N1 N 0.03531(16) 0.65852(16) 0.04904(13) 0.0317(5) Uani 1 1 d .
N2 N 0.11977(16) 0.19891(16) 0.15051(12) 0.0312(5) Uani 1 1 d .
O1 O -0.03319(19) 0.35501(19) 0.20893(14) 0.0646(6) Uani 1 1 d .
O2 O 0.02087(12) 0.43299(14) 0.11635(10) 0.0313(4) Uani 1 1 d .
O3 O 0.18514(18) 0.49638(18) 0.28132(12) 0.0582(6) Uani 1 1 d .
O4 O 0.23401(16) 0.33329(17) 0.30570(12) 0.0514(5) Uani 1 1 d .
O5 O 0.25794(13) 0.38479(14) 0.12982(10) 0.0342(4) Uani 1 1 d .
O6 O 0.16019(13) 0.47389(14) 0.01783(10) 0.0327(4) Uani 1 1 d .
O7 O 0.51269(14) 0.02019(14) -0.15777(10) 0.0380(4) Uani 1 1 d .
O8 O 0.54886(14) 0.34202(14) -0.08870(11) 0.0389(4) Uani 1 1 d .
C1 C 0.1118(2) 0.7138(2) 0.03498(17) 0.0384(6) Uani 1 1 d .
H1 H 0.1560 0.6792 0.0123 0.046 Uiso 1 1 calc R
C2 C 0.1288(2) 0.8184(2) 0.05206(17) 0.0371(6) Uani 1 1 d .
H2 H 0.1825 0.8529 0.0400 0.045 Uiso 1 1 calc R
C3 C 0.06585(18) 0.87296(19) 0.08747(14) 0.0279(5) Uani 1 1 d .
C4 C -0.0115(2) 0.8150(2) 0.10422(16) 0.0358(6) Uani 1 1 d .
H4 H -0.0549 0.8468 0.1291 0.043 Uiso 1 1 calc R
C5 C -0.0241(2) 0.7105(2) 0.08403(16) 0.0375(6) Uani 1 1 d .
H5 H -0.0772 0.6740 0.0955 0.045 Uiso 1 1 calc R
C6 C 0.1533(2) 1.0462(2) 0.08402(17) 0.0381(6) Uani 1 1 d .
H6 H 0.1899 1.0161 0.0527 0.046 Uiso 1 1 calc R
C7 C 0.08317(19) 0.98597(19) 0.10816(14) 0.0282(5) Uani 1 1 d .
C8 C 0.0317(2) 1.0380(2) 0.15390(18) 0.0444(7) Uani 1 1 d .
H8 H -0.0168 1.0022 0.1714 0.053 Uiso 1 1 calc R
C9 C 0.1692(2) 0.1496(2) 0.10596(17) 0.0388(6) Uani 1 1 d .
H9 H 0.2169 0.1874 0.0889 0.047 Uiso 1 1 calc R
C10 C 0.0517(2) 0.1419(2) 0.17362(19) 0.0465(7) Uani 1 1 d .
H10 H 0.0160 0.1740 0.2046 0.056 Uiso 1 1 calc R
C11 C 0.2345(2) 0.4271(3) 0.32967(16) 0.0406(7) Uani 1 1 d .
C12 C 0.29738(19) 0.4534(2) 0.41722(14) 0.0315(6) Uani 1 1 d .
C13 C 0.3142(2) 0.5569(2) 0.44255(15) 0.0346(6) Uani 1 1 d .
H13 H 0.2830 0.6096 0.4050 0.042 Uiso 1 1 calc R
C14 C 0.37622(19) 0.5839(2) 0.52240(14) 0.0317(6) Uani 1 1 d .
H14 H 0.3865 0.6536 0.5384 0.038 Uiso 1 1 calc R
C15 C -0.0488(3) 0.4107(3) 0.1486(2) 0.0618(9) Uani 1 1 d .
H15 H -0.1160 0.4388 0.1244 0.074 Uiso 1 1 calc R
C16 C 0.24156(18) 0.42542(18) 0.05916(14) 0.0264(5) Uani 1 1 d .
C17 C 0.32584(19) 0.41030(19) 0.02169(14) 0.0279(5) Uani 1 1 d .
C18 C 0.42611(19) 0.3730(2) 0.06614(15) 0.0325(6) Uani 1 1 d .
H18 H 0.4442 0.3607 0.1224 0.039 Uiso 1 1 calc R
C19 C 0.4993(2) 0.3538(2) 0.02818(16) 0.0336(6) Uani 1 1 d .
H19 H 0.5665 0.3302 0.0592 0.040 Uiso 1 1 calc R
C20 C 0.4732(2) 0.36959(19) -0.05593(16) 0.0316(6) Uani 1 1 d .
C21 C 0.3747(2) 0.4088(2) -0.10061(17) 0.0437(7) Uani 1 1 d .
H21 H 0.3569 0.4220 -0.1567 0.052 Uiso 1 1 calc R
C22 C 0.3031(2) 0.4284(2) -0.06153(16) 0.0416(7) Uani 1 1 d .
H22 H 0.2370 0.4547 -0.0923 0.050 Uiso 1 1 calc R
C23 C 0.5238(2) 0.3541(2) -0.17625(17) 0.0460(7) Uani 1 1 d .
H23A H 0.5341 0.4262 -0.1891 0.055 Uiso 1 1 calc R
H23B H 0.4505 0.3357 -0.2050 0.055 Uiso 1 1 calc R
C24 C 0.5949(2) 0.2839(2) -0.20335(15) 0.0346(6) Uani 1 1 d .
C25 C 0.6752(2) 0.3270(2) -0.22723(17) 0.0430(7) Uani 1 1 d .
H25 H 0.6850 0.3990 -0.2249 0.052 Uiso 1 1 calc R
C26 C 0.7402(2) 0.2642(3) -0.25419(16) 0.0434(7) Uani 1 1 d .
H26 H 0.7930 0.2938 -0.2704 0.052 Uiso 1 1 calc R
C27 C 0.7261(2) 0.1574(2) -0.25690(16) 0.0400(7) Uani 1 1 d .
H27 H 0.7696 0.1148 -0.2750 0.048 Uiso 1 1 calc R
C28 C 0.6475(2) 0.1134(2) -0.23288(15) 0.0353(6) Uani 1 1 d .
H28 H 0.6392 0.0412 -0.2345 0.042 Uiso 1 1 calc R
C29 C 0.58083(18) 0.1755(2) -0.20636(13) 0.0285(5) Uani 1 1 d .
C30 C 0.49077(19) 0.1260(2) -0.18576(15) 0.0354(6) Uani 1 1 d .
H30A H 0.4771 0.1670 -0.1433 0.042 Uiso 1 1 calc R
H30B H 0.4275 0.1273 -0.2343 0.042 Uiso 1 1 calc R
C31 C 0.57744(19) 0.0043(2) -0.07792(14) 0.0296(5) Uani 1 1 d .
C32 C 0.5944(2) -0.0996(2) -0.05369(16) 0.0368(6) Uani 1 1 d .
H32 H 0.5637 -0.1524 -0.0912 0.044 Uiso 1 1 calc R
C33 C 0.6565(2) -0.1247(2) 0.02584(16) 0.0361(6) Uani 1 1 d .
H33 H 0.6676 -0.1944 0.0415 0.043 Uiso 1 1 calc R

loop_
_atom_site_aniso_label
_atom_site_aniso_U_11
_atom_site_aniso_U_22
_atom_site_aniso_U_33
_atom_site_aniso_U_23
_atom_site_aniso_U_13
_atom_site_aniso_U_12
Zn1 0.03101(16) 0.02664(17) 0.02842(16) -0.00078(12) 0.01004(12) -0.00008(12)
Zn2 0.0288(2) 0.0227(2) 0.0327(2) -0.00199(17) 0.01486(17) -0.00028(16)
N1 0.0366(11) 0.0264(12) 0.0335(11) -0.0028(9) 0.0136(9) -0.0016(9)
N2 0.0380(12) 0.0238(11) 0.0327(11) -0.0024(9) 0.0132(9) 0.0000(9)
O1 0.0777(16) 0.0696(17) 0.0553(14) 0.0153(12) 0.0343(12) 0.0053(13)
O2 0.0312(9) 0.0363(10) 0.0301(9) 0.0056(8) 0.0153(7) 0.0036(8)
O3 0.0639(14) 0.0674(16) 0.0306(11) 0.0045(11) -0.0001(10) -0.0185(12)
O4 0.0591(13) 0.0571(14) 0.0363(11) -0.0189(10) 0.0144(9) -0.0110(11)
O5 0.0337(9) 0.0411(11) 0.0303(9) 0.0037(8) 0.0143(7) 0.0013(8)
O6 0.0302(9) 0.0352(10) 0.0353(10) 0.0034(8) 0.0144(8) 0.0046(8)
O7 0.0428(10) 0.0394(11) 0.0256(9) 0.0030(8) 0.0037(8) -0.0086(8)
O8 0.0426(10) 0.0416(11) 0.0401(10) 0.0036(8) 0.0238(9) 0.0104(9)
C1 0.0395(15) 0.0295(14) 0.0542(17) -0.0083(13) 0.0264(13) -0.0028(12)
C2 0.0383(15) 0.0278(14) 0.0522(16) -0.0052(12) 0.0246(13) -0.0059(11)
C3 0.0289(12) 0.0267(14) 0.0260(12) -0.0009(10) 0.0066(10) -0.0004(10)
C4 0.0405(15) 0.0309(15) 0.0432(15) -0.0101(12) 0.0236(12) -0.0048(12)
C5 0.0437(15) 0.0335(15) 0.0430(15) -0.0079(12) 0.0247(13) -0.0106(12)
C6 0.0443(16) 0.0284(15) 0.0513(16) -0.0113(12) 0.0290(13) -0.0031(12)
C7 0.0307(13) 0.0242(13) 0.0287(12) -0.0008(10) 0.0086(10) 0.0010(10)
C8 0.0607(19) 0.0282(15) 0.0609(19) -0.0059(13) 0.0422(16) -0.0083(13)
C9 0.0390(15) 0.0329(15) 0.0517(17) -0.0076(13) 0.0250(13) -0.0066(12)
C10 0.066(2) 0.0305(16) 0.0605(19) -0.0084(13) 0.0447(16) -0.0038(14)
C11 0.0364(15) 0.061(2) 0.0299(14) -0.0078(14) 0.0181(12) -0.0168(14)
C12 0.0325(13) 0.0394(15) 0.0257(12) -0.0069(11) 0.0139(10) -0.0076(12)
C13 0.0377(14) 0.0385(16) 0.0264(13) 0.0051(11) 0.0094(11) -0.0017(12)
C14 0.0373(14) 0.0289(14) 0.0297(13) -0.0017(11) 0.0124(11) -0.0016(11)
C15 0.056(2) 0.079(3) 0.056(2) 0.0226(19) 0.0256(16) 0.0245(18)
C16 0.0302(13) 0.0206(12) 0.0297(13) -0.0044(10) 0.0120(10) -0.0051(10)
C17 0.0318(13) 0.0221(13) 0.0321(13) -0.0009(10) 0.0138(10) -0.0011(10)
C18 0.0349(14) 0.0333(15) 0.0284(13) -0.0040(11) 0.0097(11) 0.0020(11)
C19 0.0303(13) 0.0347(15) 0.0342(14) -0.0044(11) 0.0093(11) 0.0021(11)
C20 0.0373(14) 0.0222(13) 0.0423(15) 0.0004(11) 0.0226(12) 0.0015(11)
C21 0.0504(17) 0.0486(18) 0.0400(15) 0.0208(13) 0.0258(13) 0.0174(14)
C22 0.0387(15) 0.0482(18) 0.0420(16) 0.0182(13) 0.0192(12) 0.0173(13)
C23 0.0597(19) 0.0416(18) 0.0464(17) 0.0155(13) 0.0307(15) 0.0195(14)
C24 0.0399(14) 0.0372(15) 0.0319(13) 0.0113(12) 0.0190(11) 0.0113(12)
C25 0.0525(17) 0.0384(16) 0.0432(16) 0.0140(13) 0.0230(13) 0.0024(13)
C26 0.0364(15) 0.062(2) 0.0391(15) 0.0127(14) 0.0217(12) 0.0035(14)
C27 0.0374(15) 0.0539(19) 0.0318(14) 0.0009(13) 0.0159(12) 0.0106(13)
C28 0.0374(14) 0.0387(16) 0.0275(13) -0.0031(11) 0.0082(11) 0.0028(12)
C29 0.0279(12) 0.0381(15) 0.0192(11) 0.0049(10) 0.0075(9) 0.0030(11)
C30 0.0313(13) 0.0465(17) 0.0257(13) 0.0070(11) 0.0064(10) 0.0016(12)
C31 0.0286(12) 0.0371(15) 0.0246(12) 0.0030(11) 0.0112(10) -0.0024(11)
C32 0.0458(15) 0.0305(15) 0.0335(14) -0.0023(11) 0.0129(12) -0.0101(12)
C33 0.0430(15) 0.0306(15) 0.0382(15) 0.0061(12) 0.0183(12) 0.0013(12)

loop_
_atom_type_symbol
_atom_type_description
_atom_type_scat_dispersion_real
_atom_type_scat_dispersion_imag
_atom_type_scat_source
C C 0.0033 0.0016 'International Tables Vol C Tables 4.2.6.8 and 6.1.1.4'
H H 0.0000 0.0000 'International Tables Vol C Tables 4.2.6.8 and 6.1.1.4'
N N 0.0061 0.0033 'International Tables Vol C Tables 4.2.6.8 and 6.1.1.4'
O O 0.0106 0.0060 'International Tables Vol C Tables 4.2.6.8 and 6.1.1.4'
Zn Zn 0.2839 1.4301 'International Tables Vol C Tables 4.2.6.8 and 6.1.1.4'

loop_
_geom_angle_atom_site_label_1
_geom_angle_atom_site_label_2
_geom_angle_atom_site_label_3
_geom_angle
_geom_angle_site_symmetry_1
_geom_angle_site_symmetry_3
O5 Zn1 O2 105.49(7) . .
O5 Zn1 O4 107.09(8) . .
O2 Zn1 O4 137.61(8) . .
O5 Zn1 N2 98.52(8) . .
O2 Zn1 N2 103.92(8) . .
O4 Zn1 N2 97.31(8) . .
O5 Zn1 O3 102.30(8) . .
O2 Zn1 O3 88.17(8) . .
O4 Zn1 O3 58.96(8) . .
N2 Zn1 O3 152.16(8) . .
O5 Zn1 C11 105.57(8) . .
O2 Zn1 C11 114.32(9) . .
O4 Zn1 C11 29.87(9) . .
N2 Zn1 C11 126.29(9) . .
O3 Zn1 C11 29.15(8) . .
O6 Zn2 O6 180.00(9) . 3_565
O6 Zn2 O2 89.92(6) . 3_565
O6 Zn2 O2 90.08(6) 3_565 3_565
O6 Zn2 O2 90.08(6) . .
O6 Zn2 O2 89.92(6) 3_565 .
O2 Zn2 O2 180.00(9) 3_565 .
O6 Zn2 N1 90.84(7) . .
O6 Zn2 N1 89.16(7) 3_565 .
O2 Zn2 N1 86.12(7) 3_565 .
O2 Zn2 N1 93.88(7) . .
O6 Zn2 N1 89.16(7) . 3_565
O6 Zn2 N1 90.84(7) 3_565 3_565
O2 Zn2 N1 93.88(8) 3_565 3_565
O2 Zn2 N1 86.12(7) . 3_565
N1 Zn2 N1 180.0 . 3_565
C5 N1 C1 116.0(2) . .
C5 N1 Zn2 123.56(17) . .
C1 N1 Zn2 119.88(17) . .
C10 N2 C9 116.3(2) . .
C10 N2 Zn1 122.57(17) . .
C9 N2 Zn1 121.13(17) . .
C15 O2 Zn1 105.59(18) . .
C15 O2 Zn2 128.86(18) . .
Zn1 O2 Zn2 123.84(8) . .
C11 O3 Zn1 82.36(18) . .
C11 O4 Zn1 97.55(18) . .
C16 O5 Zn1 127.55(15) . .
C16 O6 Zn2 145.04(16) . .
C31 O7 C30 117.75(19) . .
C20 O8 C23 117.8(2) . .
N1 C1 C2 123.9(2) . .
N1 C1 H1 118.0 . .
C2 C1 H1 118.0 . .
C1 C2 C3 120.0(2) . .
C1 C2 H2 120.0 . .
C3 C2 H2 120.0 . .
C4 C3 C2 116.0(2) . .
C4 C3 C7 122.4(2) . .
C2 C3 C7 121.6(2) . .
C5 C4 C3 120.1(2) . .
C5 C4 H4 119.9 . .
C3 C4 H4 119.9 . .
N1 C5 C4 123.8(2) . .
N1 C5 H5 118.1 . .
C4 C5 H5 118.1 . .
C9 C6 C7 120.6(2) 1_565 .
C9 C6 H6 119.7 1_565 .
C7 C6 H6 119.7 . .
C8 C7 C6 115.5(2) . .
C8 C7 C3 122.3(2) . .
C6 C7 C3 122.2(2) . .
C10 C8 C7 120.7(3) 1_565 .
C10 C8 H8 119.6 1_565 .
C7 C8 H8 119.6 . .
N2 C9 C6 123.6(2) . 1_545
N2 C9 H9 118.2 . .
C6 C9 H9 118.2 1_545 .
N2 C10 C8 123.4(3) . 1_545
N2 C10 H10 118.3 . .
C8 C10 H10 118.3 1_545 .
O3 C11 O4 120.9(3) . .
O3 C11 C12 120.4(3) . .
O4 C11 C12 118.6(3) . .
O3 C11 Zn1 68.49(15) . .
O4 C11 Zn1 52.59(13) . .
C12 C11 Zn1 169.8(2) . .
C13 C12 C33 118.5(2) . 2_655
C13 C12 C11 120.4(2) . .
C33 C12 C11 121.0(3) 2_655 .
C14 C13 C12 121.8(2) . .
C14 C13 H13 119.1 . .
C12 C13 H13 119.1 . .
C13 C14 C31 118.5(2) . 2_655
C13 C14 H14 120.7 . .
C31 C14 H14 120.7 2_655 .
O1 C15 O2 124.5(3) . .
O1 C15 H15 117.8 . .
O2 C15 H15 117.8 . .
O6 C16 O5 125.4(2) . .
O6 C16 C17 117.6(2) . .
O5 C16 C17 116.9(2) . .
C22 C17 C18 117.3(2) . .
C22 C17 C16 119.8(2) . .
C18 C17 C16 122.8(2) . .
C19 C18 C17 121.1(2) . .
C19 C18 H18 119.5 . .
C17 C18 H18 119.5 . .
C18 C19 C20 120.4(2) . .
C18 C19 H19 119.8 . .
C20 C19 H19 119.8 . .
O8 C20 C21 124.8(2) . .
O8 C20 C19 116.0(2) . .
C21 C20 C19 119.2(2) . .
C22 C21 C20 119.5(2) . .
C22 C21 H21 120.2 . .
C20 C21 H21 120.2 . .
C21 C22 C17 122.5(2) . .
C21 C22 H22 118.8 . .
C17 C22 H22 118.8 . .
O8 C23 C24 108.6(2) . .
O8 C23 H23A 110.0 . .
C24 C23 H23A 110.0 . .
O8 C23 H23B 110.0 . .
C24 C23 H23B 110.0 . .
H23A C23 H23B 108.4 . .
C25 C24 C29 119.3(2) . .
C25 C24 C23 119.9(3) . .
C29 C24 C23 120.8(2) . .
C26 C25 C24 121.0(3) . .
C26 C25 H25 119.5 . .
C24 C25 H25 119.5 . .
C27 C26 C25 119.5(3) . .
C27 C26 H26 120.3 . .
C25 C26 H26 120.3 . .
C26 C27 C28 120.3(3) . .
C26 C27 H27 119.9 . .
C28 C27 H27 119.9 . .
C27 C28 C29 121.0(3) . .
C27 C28 H28 119.5 . .
C29 C28 H28 119.5 . .
C28 C29 C24 119.0(2) . .
C28 C29 C30 120.0(2) . .
C24 C29 C30 121.0(2) . .
O7 C30 C29 112.6(2) . .
O7 C30 H30A 109.1 . .
C29 C30 H30A 109.1 . .
O7 C30 H30B 109.1 . .
C29 C30 H30B 109.1 . .
H30A C30 H30B 107.8 . .
O7 C31 C32 115.3(2) . .
O7 C31 C14 124.4(2) . 2_645
C32 C31 C14 120.3(2) . 2_645
C33 C32 C31 120.3(2) . .
C33 C32 H32 119.9 . .
C31 C32 H32 119.9 . .
C32 C33 C12 120.6(2) . 2_645
C32 C33 H33 119.7 . .
C12 C33 H33 119.7 2_645 .

loop_
_geom_bond_atom_site_label_1
_geom_bond_atom_site_label_2
_geom_bond_distance
_geom_bond_site_symmetry_2
Zn1 O5 1.9925(17) .
Zn1 O2 2.0062(17) .
Zn1 O4 2.025(2) .
Zn1 N2 2.119(2) .
Zn1 O3 2.373(2) .
Zn1 C11 2.528(3) .
Zn2 O6 2.0999(18) .
Zn2 O6 2.0999(18) 3_565
Zn2 O2 2.1136(17) 3_565
Zn2 O2 2.1136(17) .
Zn2 N1 2.187(2) .
Zn2 N1 2.187(2) 3_565
N1 C5 1.335(3) .
N1 C1 1.339(3) .
N2 C10 1.336(3) .
N2 C9 1.336(3) .
O1 C15 1.220(4) .
O2 C15 1.278(4) .
O3 C11 1.242(4) .
O4 C11 1.270(4) .
O5 C16 1.274(3) .
O6 C16 1.249(3) .
O7 C31 1.371(3) .
O7 C30 1.434(3) .
O8 C20 1.371(3) .
O8 C23 1.440(3) .
C1 C2 1.374(4) .
C1 H1 0.9300 .
C2 C3 1.392(3) .
C2 H2 0.9300 .
C3 C4 1.388(3) .
C3 C7 1.489(3) .
C4 C5 1.378(4) .
C4 H4 0.9300 .
C5 H5 0.9300 .
C6 C9 1.373(4) 1_565
C6 C7 1.390(4) .
C6 H6 0.9300 .
C7 C8 1.387(4) .
C8 C10 1.376(4) 1_565
C8 H8 0.9300 .
C9 C6 1.373(4) 1_545
C9 H9 0.9300 .
C10 C8 1.376(4) 1_545
C10 H10 0.9300 .
C11 C12 1.496(3) .
C12 C13 1.389(4) .
C12 C33 1.390(4) 2_655
C13 C14 1.389(3) .
C13 H13 0.9300 .
C14 C31 1.391(3) 2_655
C14 H14 0.9300 .
C15 H15 0.9300 .
C16 C17 1.500(3) .
C17 C22 1.383(3) .
C17 C18 1.390(3) .
C18 C19 1.381(3) .
C18 H18 0.9300 .
C19 C20 1.388(4) .
C19 H19 0.9300 .
C20 C21 1.381(4) .
C21 C22 1.378(4) .
C21 H21 0.9300 .
C22 H22 0.9300 .
C23 C24 1.501(4) .
C23 H23A 0.9700 .
C23 H23B 0.9700 .
C24 C25 1.397(4) .
C24 C29 1.398(4) .
C25 C26 1.382(4) .
C25 H25 0.9300 .
C26 C27 1.378(4) .
C26 H26 0.9300 .
C27 C28 1.383(4) .
C27 H27 0.9300 .
C28 C29 1.390(3) .
C28 H28 0.9300 .
C29 C30 1.516(3) .
C30 H30A 0.9700 .
C30 H30B 0.9700 .
C31 C32 1.389(4) .
C31 C14 1.391(3) 2_645
C32 C33 1.379(4) .
C32 H32 0.9300 .
C33 C12 1.390(4) 2_645
C33 H33 0.9300 .

loop_
_geom_torsion_atom_site_label_1
_geom_torsion_atom_site_label_2
_geom_torsion_atom_site_label_3
_geom_torsion_atom_site_label_4
_geom_torsion
_geom_torsion_site_symmetry_1
_geom_torsion_site_symmetry_4
O6 Zn2 N1 C5 -154.4(2) . .
O6 Zn2 N1 C5 25.6(2) 3_565 .
O2 Zn2 N1 C5 115.8(2) 3_565 .
O2 Zn2 N1 C5 -64.2(2) . .
N1 Zn2 N1 C5 5(66) 3_565 .
O6 Zn2 N1 C1 34.7(2) . .
O6 Zn2 N1 C1 -145.3(2) 3_565 .
O2 Zn2 N1 C1 -55.2(2) 3_565 .
O2 Zn2 N1 C1 124.8(2) . .
N1 Zn2 N1 C1 -166(66) 3_565 .
O5 Zn1 N2 C10 179.3(2) . .
O2 Zn1 N2 C10 -72.3(2) . .
O4 Zn1 N2 C10 70.8(2) . .
O3 Zn1 N2 C10 41.2(3) . .
C11 Zn1 N2 C10 62.8(2) . .
O5 Zn1 N2 C9 1.1(2) . .
O2 Zn1 N2 C9 109.5(2) . .
O4 Zn1 N2 C9 -107.4(2) . .
O3 Zn1 N2 C9 -137.0(2) . .
C11 Zn1 N2 C9 -115.4(2) . .
O5 Zn1 O2 C15 176.3(2) . .
O4 Zn1 O2 C15 -44.6(2) . .
N2 Zn1 O2 C15 73.2(2) . .
O3 Zn1 O2 C15 -81.4(2) . .
C11 Zn1 O2 C15 -68.1(2) . .
O5 Zn1 O2 Zn2 10.07(12) . .
O4 Zn1 O2 Zn2 149.17(10) . .
N2 Zn1 O2 Zn2 -93.05(11) . .
O3 Zn1 O2 Zn2 112.33(11) . .
C11 Zn1 O2 Zn2 125.59(11) . .
O6 Zn2 O2 C15 -172.5(3) . .
O6 Zn2 O2 C15 7.5(3) 3_565 .
O2 Zn2 O2 C15 16(100) 3_565 .
N1 Zn2 O2 C15 96.7(3) . .
N1 Zn2 O2 C15 -83.3(3) 3_565 .
O6 Zn2 O2 Zn1 -9.55(10) . .
O6 Zn2 O2 Zn1 170.45(10) 3_565 .
O2 Zn2 O2 Zn1 178(100) 3_565 .
N1 Zn2 O2 Zn1 -100.40(11) . .
N1 Zn2 O2 Zn1 79.60(11) 3_565 .
O5 Zn1 O3 C11 -99.97(16) . .
O2 Zn1 O3 C11 154.58(16) . .
O4 Zn1 O3 C11 2.73(15) . .
N2 Zn1 O3 C11 37.5(3) . .
O5 Zn1 O4 C11 91.64(17) . .
O2 Zn1 O4 C11 -47.1(2) . .
N2 Zn1 O4 C11 -167.08(16) . .
O3 Zn1 O4 C11 -2.67(15) . .
O2 Zn1 O5 C16 -11.0(2) . .
O4 Zn1 O5 C16 -163.53(19) . .
N2 Zn1 O5 C16 96.1(2) . .
O3 Zn1 O5 C16 -102.5(2) . .
C11 Zn1 O5 C16 -132.4(2) . .
O6 Zn2 O6 C16 69(12) 3_565 .
O2 Zn2 O6 C16 -163.9(3) 3_565 .
O2 Zn2 O6 C16 16.1(3) . .
N1 Zn2 O6 C16 110.0(3) . .
N1 Zn2 O6 C16 -70.0(3) 3_565 .
C5 N1 C1 C2 -2.0(4) . .
Zn2 N1 C1 C2 169.6(2) . .
N1 C1 C2 C3 1.2(4) . .
C1 C2 C3 C4 0.7(4) . .
C1 C2 C3 C7 178.9(2) . .
C2 C3 C4 C5 -1.6(4) . .
C7 C3 C4 C5 -179.8(2) . .
C1 N1 C5 C4 1.1(4) . .
Zn2 N1 C5 C4 -170.2(2) . .
C3 C4 C5 N1 0.7(4) . .
C9 C6 C7 C8 0.6(4) 1_565 .
C9 C6 C7 C3 -178.4(2) 1_565 .
C4 C3 C7 C8 7.6(4) . .
C2 C3 C7 C8 -170.6(3) . .
C4 C3 C7 C6 -173.4(2) . .
C2 C3 C7 C6 8.4(4) . .
C6 C7 C8 C10 -0.7(4) . 1_565
C3 C7 C8 C10 178.3(3) . 1_565
C10 N2 C9 C6 -0.2(4) . 1_545
Zn1 N2 C9 C6 178.2(2) . 1_545
C9 N2 C10 C8 0.1(4) . 1_545
Zn1 N2 C10 C8 -178.2(2) . 1_545
Zn1 O3 C11 O4 -4.4(2) . .
Zn1 O3 C11 C12 174.6(2) . .
Zn1 O4 C11 O3 5.1(3) . .
Zn1 O4 C11 C12 -173.82(18) . .
O5 Zn1 C11 O3 87.39(17) . .
O2 Zn1 C11 O3 -28.09(18) . .
O4 Zn1 C11 O3 -175.3(3) . .
N2 Zn1 C11 O3 -159.33(15) . .
O5 Zn1 C11 O4 -97.31(17) . .
O2 Zn1 C11 O4 147.21(15) . .
N2 Zn1 C11 O4 16.0(2) . .
O3 Zn1 C11 O4 175.3(3) . .
O5 Zn1 C11 C12 -65.0(11) . .
O2 Zn1 C11 C12 179.5(11) . .
O4 Zn1 C11 C12 32.3(10) . .
N2 Zn1 C11 C12 48.3(11) . .
O3 Zn1 C11 C12 -152.4(12) . .
O3 C11 C12 C13 -9.4(4) . .
O4 C11 C12 C13 169.5(2) . .
Zn1 C11 C12 C13 140.6(10) . .
O3 C11 C12 C33 173.0(3) . 2_655
O4 C11 C12 C33 -8.1(4) . 2_655
Zn1 C11 C12 C33 -37.0(12) . 2_655
C33 C12 C13 C14 0.6(4) 2_655 .
C11 C12 C13 C14 -177.0(2) . .
C12 C13 C14 C31 0.1(4) . 2_655
Zn1 O2 C15 O1 0.4(4) . .
Zn2 O2 C15 O1 165.8(3) . .
Zn2 O6 C16 O5 -20.1(4) . .
Zn2 O6 C16 C17 157.7(2) . .
Zn1 O5 C16 O6 14.6(3) . .
Zn1 O5 C16 C17 -163.22(15) . .
O6 C16 C17 C22 -14.2(3) . .
O5 C16 C17 C22 163.8(2) . .
O6 C16 C17 C18 169.4(2) . .
O5 C16 C17 C18 -12.6(3) . .
C22 C17 C18 C19 -0.7(4) . .
C16 C17 C18 C19 175.8(2) . .
C17 C18 C19 C20 -1.3(4) . .
C23 O8 C20 C21 -0.4(4) . .
C23 O8 C20 C19 178.1(2) . .
C18 C19 C20 O8 -175.9(2) . .
C18 C19 C20 C21 2.7(4) . .
O8 C20 C21 C22 176.4(3) . .
C19 C20 C21 C22 -2.1(4) . .
C20 C21 C22 C17 0.1(5) . .
C18 C17 C22 C21 1.3(4) . .
C16 C17 C22 C21 -175.3(3) . .
C20 O8 C23 C24 -158.3(2) . .
O8 C23 C24 C25 -109.0(3) . .
O8 C23 C24 C29 72.0(3) . .
C29 C24 C25 C26 0.4(4) . .
C23 C24 C25 C26 -178.5(3) . .
C24 C25 C26 C27 -0.5(4) . .
C25 C26 C27 C28 0.0(4) . .
C26 C27 C28 C29 0.6(4) . .
C27 C28 C29 C24 -0.7(4) . .
C27 C28 C29 C30 175.9(2) . .
C25 C24 C29 C28 0.2(4) . .
C23 C24 C29 C28 179.1(2) . .
C25 C24 C29 C30 -176.4(2) . .
C23 C24 C29 C30 2.5(4) . .
C31 O7 C30 C29 78.3(3) . .
C28 C29 C30 O7 28.6(3) . .
C24 C29 C30 O7 -154.9(2) . .
C30 O7 C31 C32 178.9(2) . .
C30 O7 C31 C14 -0.4(3) . 2_645
O7 C31 C32 C33 -178.7(2) . .
C14 C31 C32 C33 0.6(4) 2_645 .
C31 C32 C33 C12 0.2(4) . 2_645
